data_7720746
loop_
_publ_author_name
'Botter, Eleonora'
'Lauteri, Valentina'
'Rubbi, Alessandro'
'Orian, Laura'
'Forner, Matteo'
'Gandin, Valentina'
'Demitri, Nicola'
'Canzonieri, Vincenzo'
'Rizzolio, Flavio'
'Cavarzerani, Enrico'
'Visentin, Fabiano'
'Scattolin, Thomas'

_publ_section_title
;
 Insertion of SnCl<sub>2</sub> into the Pd-Cl bond: mechanistic
 elucidation and antitumor evaluation of trichlorostannyl palladium-NHC
 allyl complexes in ovarian cancer models.
;
_journal_issue 16
_journal_name_full 'Dalton transactions (Cambridge, England : 2003)'
_journal_page_first 6351
_journal_page_last 6372
_journal_paper_doi 10.1039/d6dt00680a
_journal_volume 55
_journal_year 2026
_chemical_formula_moiety 'C30 H41 Cl3 N2 Pd Sn, C H2 Cl2'
_chemical_formula_sum 'C31 H43 Cl5 N2 Pd Sn'
_chemical_formula_weight 846.01
_space_group_crystal_system orthorhombic
_space_group_IT_number 57
_space_group_name_Hall '-P 2c 2b'
_space_group_name_H-M_alt 'P b c m'
_atom_sites_solution_hydrogens geom
_atom_sites_solution_primary direct
_atom_sites_solution_secondary difmap
_audit_creation_method SHELXL-2019/3
_audit_update_record
;
2025-12-01 deposited with the CCDC.	2026-03-25 downloaded from the CCDC.
;
_cell_angle_alpha 90
_cell_angle_beta 90
_cell_angle_gamma 90
_cell_formula_units_Z 4
_cell_length_a 9.486(2)
_cell_length_b 19.360(4)
_cell_length_c 19.735(4)
_cell_measurement_reflns_used 56414
_cell_measurement_temperature 100(2)
_cell_measurement_theta_max 31.093
_cell_measurement_theta_min 1.835
_cell_volume 3624.3(13)
_computing_cell_refinement 'XDS (Kabsch, 2010)'
_computing_data_collection 'Elettra XRD2 Data Collection SW'
_computing_data_reduction 'XDS (Kabsch, 2010)'
_computing_molecular_graphics 'Ortep3 for Windows - Coot'
_computing_publication_material 'enCIFer - publCIF'
_computing_structure_refinement 'SHELXL-2019/3 (Sheldrick, 2015)'
_computing_structure_solution 'SHELXT (Sheldrick, 2015)'
_diffrn_ambient_temperature 100(2)
_diffrn_measured_fraction_theta_full 0.998
_diffrn_measured_fraction_theta_max 0.959
_diffrn_measurement_device_type
;
'Arinax MD2s Goniometer, Pilatus 6M detector'
;
_diffrn_measurement_method 'Rotating crystal'
_diffrn_radiation_type Synchrotron
_diffrn_radiation_wavelength 0.620
_diffrn_reflns_av_R_equivalents 0.0386
_diffrn_reflns_av_unetI/netI 0.0184
_diffrn_reflns_Laue_measured_fraction_full 0.998
_diffrn_reflns_Laue_measured_fraction_max 0.959
_diffrn_reflns_limit_h_max 15
_diffrn_reflns_limit_h_min -15
_diffrn_reflns_limit_k_max 29
_diffrn_reflns_limit_k_min -30
_diffrn_reflns_limit_l_max 31
_diffrn_reflns_limit_l_min -31
_diffrn_reflns_number 78923
_diffrn_reflns_point_group_measured_fraction_full 0.998
_diffrn_reflns_point_group_measured_fraction_max 0.959
_diffrn_reflns_theta_full 21.839
_diffrn_reflns_theta_max 31.093
_diffrn_reflns_theta_min 1.835
_diffrn_source 'Elettra Synchrotron - XRD2 BL'
_diffrn_standards_decay_% 0
_diffrn_standards_interval_count 0
_diffrn_standards_number 0
_exptl_absorpt_coefficient_mu 1.072
_exptl_absorpt_correction_type none
_exptl_crystal_colour Colourless
_exptl_crystal_density_diffrn 1.550
_exptl_crystal_description 'Thick blocks'
_exptl_crystal_F_000 1696
_exptl_crystal_size_max 0.100
_exptl_crystal_size_mid 0.050
_exptl_crystal_size_min 0.020
_refine_diff_density_max 1.839
_refine_diff_density_min -1.235
_refine_diff_density_rms 0.096
_refine_ls_extinction_coef 0.0071(3)
_refine_ls_extinction_expression Fc^*^=kFc[1+0.001xFc^2^\l^3^/sin(2\q)]^-1/4^
_refine_ls_extinction_method 'SHELXL-2018/3 (Sheldrick 2018)'
_refine_ls_goodness_of_fit_ref 1.026
_refine_ls_hydrogen_treatment constr
_refine_ls_matrix_type full
_refine_ls_number_parameters 206
_refine_ls_number_reflns 8605
_refine_ls_number_restraints 9
_refine_ls_restrained_S_all 1.028
_refine_ls_R_factor_all 0.0281
_refine_ls_R_factor_gt 0.0273
_refine_ls_shift/su_max 0.002
_refine_ls_shift/su_mean 0.000
_refine_ls_structure_factor_coef Fsqd
_refine_ls_weighting_details 'w=1/[\s^2^(Fo^2^)+(0.0410P)^2^+2.2144P] where P=(Fo^2^+2Fc^2^)/3'
_refine_ls_weighting_scheme calc
_refine_ls_wR_factor_gt 0.0755
_refine_ls_wR_factor_ref 0.0761
_reflns_Friedel_coverage 0.000
_reflns_number_gt 8284
_reflns_number_total 8605
_reflns_threshold_expression 'I > 2\s(I)'
_cod_data_source_file d6dt00680a2.cif
_cod_data_source_block VL2LT
_cod_depositor_comments 'Adding full bibliography for 7720746--7720751.cif.'
_cod_database_code 7720746
_shelx_shelxl_version_number 2019/3
_shelx_space_group_comment
;
The symmetry employed for this shelxl refinement is uniquely defined
by the following loop, which should always be used as a source of
symmetry information in preference to the above space-group names.
They are only intended as comments.
;
_shelx_estimated_absorpt_t_min 0.900
_shelx_estimated_absorpt_t_max 0.979

loop_
_space_group_symop_operation_xyz
'x, y, z'
'-x, -y, z+1/2'
'-x, y+1/2, -z+1/2'
'x, -y+1/2, -z'
'-x, -y, -z'
'x, y, -z-1/2'
'x, -y-1/2, z-1/2'
'-x, y-1/2, z'

loop_
_atom_site_label
_atom_site_type_symbol
_atom_site_fract_x
_atom_site_fract_y
_atom_site_fract_z
_atom_site_U_iso_or_equiv
_atom_site_adp_type
_atom_site_occupancy
_atom_site_site_symmetry_order
_atom_site_calc_flag
_atom_site_refinement_flags_posn
_atom_site_refinement_flags_adp
_atom_site_refinement_flags_occupancy
_atom_site_disorder_assembly
_atom_site_disorder_group
Pd_11 Pd 0.79537(2) 0.35342(2) 0.250000 0.02040(4) Uani 1 2 d S T P . .
C13_12 C 0.64229(12) 0.45634(6) 0.37437(6) 0.02202(18) Uani 1 1 d . . . . .
C14_12 C 0.56662(13) 0.40766(6) 0.41250(6) 0.02376(19) Uani 1 1 d . . . . .
C15_12 C 0.60158(16) 0.40118(8) 0.48093(7) 0.0314(3) Uani 1 1 d . . . . .
H15_12 H 0.552317 0.368829 0.508303 0.038 Uiso 1 1 calc R U . . .
C16_12 C 0.7071(2) 0.44126(11) 0.50953(8) 0.0427(4) Uani 1 1 d . . . . .
H16_12 H 0.728850 0.436389 0.556276 0.051 Uiso 1 1 calc R U . . .
C17_12 C 0.78093(18) 0.48822(10) 0.47054(8) 0.0410(4) Uani 1 1 d . . . . .
H17_12 H 0.853996 0.514758 0.490690 0.049 Uiso 1 1 calc R U . . .
C18_12 C 0.74973(14) 0.49727(7) 0.40190(6) 0.0282(2) Uani 1 1 d . . . . .
N2_12 N 0.60405(10) 0.46795(5) 0.30433(5) 0.02072(15) Uani 1 1 d . . . . .
C1_12 C 0.65817(16) 0.43406(8) 0.250000 0.0194(2) Uani 1 2 d S T P A .
C21A_12 C 0.7675(3) 0.62427(10) 0.37965(10) 0.0488(5) Uani 1 1 d . . . . .
H21A_12 H 0.666078 0.625418 0.370280 0.073 Uiso 1 1 calc R U . . .
H21B_12 H 0.815176 0.659472 0.352290 0.073 Uiso 1 1 calc R U . . .
H21C_12 H 0.783769 0.633620 0.427819 0.073 Uiso 1 1 calc R U . . .
C20A_12 C 0.9855(2) 0.55184(15) 0.37382(12) 0.0581(6) Uani 1 1 d . . . . .
H20A_12 H 1.031362 0.583579 0.342049 0.087 Uiso 1 1 calc R U . . .
H20B_12 H 1.021893 0.505013 0.366844 0.087 Uiso 1 1 calc R U . . .
H20C_12 H 1.005131 0.566544 0.420391 0.087 Uiso 1 1 calc R U . . .
C19A_12 C 0.82644(17) 0.55245(9) 0.36165(7) 0.0348(3) Uani 1 1 d . . . . .
H19A_12 H 0.809114 0.543907 0.312375 0.042 Uiso 1 1 calc R U . . .
C3_12 C 0.51862(13) 0.52257(7) 0.28426(6) 0.02413(19) Uani 1 1 d . . . . .
H3_12 H 0.469795 0.553784 0.313047 0.029 Uiso 1 1 calc R U . . .
C19B_12 C 0.44959(17) 0.36514(8) 0.38152(7) 0.0326(3) Uani 1 1 d . . . . .
H19B_12 H 0.478498 0.353399 0.334172 0.039 Uiso 1 1 calc R U . . .
C20B_12 C 0.4233(2) 0.29723(9) 0.41890(9) 0.0468(5) Uani 1 1 d . . . . .
H20D_12 H 0.512384 0.271997 0.423510 0.070 Uiso 1 1 calc R U . . .
H20E_12 H 0.356014 0.269170 0.393200 0.070 Uiso 1 1 calc R U . . .
H20F_12 H 0.384798 0.306981 0.463970 0.070 Uiso 1 1 calc R U . . .
C21B_12 C 0.3119(2) 0.40505(14) 0.37733(13) 0.0563(6) Uani 1 1 d . . . . .
H21D_12 H 0.278332 0.415454 0.423171 0.084 Uiso 1 1 calc R U . . .
H21E_12 H 0.241278 0.377162 0.353547 0.084 Uiso 1 1 calc R U . . .
H21F_12 H 0.327265 0.448274 0.352560 0.084 Uiso 1 1 calc R U . . .
C19_13 C 0.9884(3) 0.40788(18) 0.2743(2) 0.0412(7) Uani 0.5 1 d D . P A -1
H19A_13 H 1.004187 0.452421 0.250856 0.049 Uiso 0.5 1 calc R U P A -1
H19B_13 H 1.017058 0.408246 0.322527 0.049 Uiso 0.5 1 calc R U P A -1
C21_13 C 1.0186(3) 0.34804(18) 0.2375(2) 0.0448(12) Uani 0.5 1 d D . P A -1
H21_13 H 1.069141 0.351151 0.196099 0.054 Uiso 0.5 1 calc R U P A -1
C20_13 C 0.9745(3) 0.28320(17) 0.2617(3) 0.0443(14) Uani 0.5 1 d D . P A -1
H20A_13 H 1.002011 0.271056 0.308578 0.053 Uiso 0.5 1 calc R U P A -1
H20B_13 H 0.980212 0.244047 0.229519 0.053 Uiso 0.5 1 calc R U P A -1
Sn_21 Sn 0.64438(2) 0.24518(2) 0.250000 0.02257(4) Uani 1 2 d S T P A .
Cl_22 Cl 0.39631(5) 0.23076(3) 0.250000 0.02939(8) Uani 1 2 d S T P . .
Cl_23 Cl 0.69447(4) 0.16759(2) 0.15836(2) 0.03647(8) Uani 1 1 d . . . . .
C1_31 C 0.8792(4) 0.250000 0.500000 0.0551(7) Uani 1 2 d S TU P . .
H1A_31 H 0.818070 0.223117 0.469041 0.066 Uiso 0.5 1 calc R U P . .
H1B_31 H 0.818067 0.276882 0.530958 0.066 Uiso 0.5 1 calc R U P . .
Cl1_31 Cl 0.98677(13) 0.30603(6) 0.45318(5) 0.1004(3) Uani 1 1 d . U . . .

loop_
_atom_site_aniso_label
_atom_site_aniso_U_11
_atom_site_aniso_U_22
_atom_site_aniso_U_33
_atom_site_aniso_U_23
_atom_site_aniso_U_13
_atom_site_aniso_U_12
Pd_11 0.01785(5) 0.02492(6) 0.01843(6) 0.000 0.000 0.00135(4)
C13_12 0.0226(4) 0.0262(5) 0.0172(4) 0.0026(3) -0.0005(3) 0.0001(4)
C14_12 0.0262(5) 0.0263(5) 0.0188(4) 0.0007(3) 0.0031(4) -0.0010(4)
C15_12 0.0364(6) 0.0361(6) 0.0217(5) 0.0076(4) -0.0014(4) -0.0074(5)
C16_12 0.0477(9) 0.0562(10) 0.0242(6) 0.0164(6) -0.0126(6) -0.0184(7)
C17_12 0.0423(7) 0.0551(9) 0.0257(6) 0.0154(6) -0.0146(5) -0.0205(7)
C18_12 0.0279(5) 0.0355(6) 0.0212(5) 0.0082(4) -0.0063(4) -0.0067(4)
N2_12 0.0204(4) 0.0257(4) 0.0161(3) 0.0004(3) -0.0001(3) 0.0016(3)
C1_12 0.0185(5) 0.0232(6) 0.0165(5) 0.000 0.000 -0.0009(5)
C21A_12 0.0662(12) 0.0381(8) 0.0422(9) 0.0114(7) -0.0159(8) -0.0141(8)
C20A_12 0.0342(8) 0.0874(16) 0.0526(11) 0.0321(11) -0.0118(7) -0.0227(9)
C19A_12 0.0343(6) 0.0439(7) 0.0262(5) 0.0134(5) -0.0094(5) -0.0147(6)
C3_12 0.0246(5) 0.0293(5) 0.0185(4) -0.0005(4) 0.0003(3) 0.0057(4)
C19B_12 0.0406(7) 0.0379(6) 0.0192(5) -0.0059(4) 0.0071(5) -0.0149(5)
C20B_12 0.0693(12) 0.0391(8) 0.0319(7) -0.0080(6) 0.0199(7) -0.0239(8)
C21B_12 0.0311(7) 0.0821(16) 0.0557(12) 0.0159(11) -0.0062(7) -0.0142(9)
C19_13 0.0214(10) 0.0485(17) 0.0536(17) -0.0042(14) -0.0073(10) -0.0054(11)
C21_13 0.0190(9) 0.0637(19) 0.052(4) -0.0102(15) 0.0044(11) 0.0035(10)
C20_13 0.0281(10) 0.0485(15) 0.056(4) -0.0127(16) -0.0060(13) 0.0156(10)
Sn_21 0.02744(6) 0.02066(5) 0.01959(5) 0.000 0.000 0.00077(3)
Cl_22 0.03001(19) 0.0367(2) 0.02143(16) 0.000 0.000 -0.00715(16)
Cl_23 0.04616(19) 0.03103(15) 0.03221(16) -0.00928(12) 0.01098(13) -0.00052(13)
C1_31 0.0489(14) 0.075(2) 0.0411(14) -0.0036(13) 0.000 0.000
Cl1_31 0.1248(8) 0.1114(7) 0.0651(4) -0.0062(4) 0.0277(5) -0.0417(6)

loop_
_atom_type_symbol
_atom_type_description
_atom_type_scat_dispersion_real
_atom_type_scat_dispersion_imag
_atom_type_scat_source
C C 0.0020 0.0012 'International Tables Vol C Tables 4.2.6.8 and 6.1.1.4'
N N 0.0042 0.0025 'International Tables Vol C Tables 4.2.6.8 and 6.1.1.4'
Cl Cl 0.1198 0.1216 'International Tables Vol C Tables 4.2.6.8 and 6.1.1.4'
Sn Sn -0.8908 1.1200 'International Tables Vol C Tables 4.2.6.8 and 6.1.1.4'
Pd Pd -1.3766 0.7904 'International Tables Vol C Tables 4.2.6.8 and 6.1.1.4'
H H 0.0000 0.0000 'International Tables Vol C Tables 4.2.6.8 and 6.1.1.4'

loop_
_geom_angle_atom_site_label_1
_geom_angle_atom_site_label_2
_geom_angle_atom_site_label_3
_geom_angle
_geom_angle_site_symmetry_1
_geom_angle_site_symmetry_3
_geom_angle_publ_flag
C1_12 Pd_11 C21_13 132.28(10) . . ?
C1_12 Pd_11 C19_13 99.63(10) . . ?
C21_13 Pd_11 C19_13 37.89(12) . . ?
C1_12 Pd_11 C20_13 167.00(11) . . ?
C21_13 Pd_11 C20_13 37.94(11) . . ?
C19_13 Pd_11 C20_13 67.84(13) . . ?
C1_12 Pd_11 Sn_21 105.83(5) . . ?
C21_13 Pd_11 Sn_21 121.31(9) . . ?
C19_13 Pd_11 Sn_21 151.48(10) . . ?
C20_13 Pd_11 Sn_21 85.72(9) . . ?
C18_12 C13_12 C14_12 122.96(11) . . ?
C18_12 C13_12 N2_12 117.72(10) . . ?
C14_12 C13_12 N2_12 119.24(10) . . ?
C15_12 C14_12 C13_12 117.23(12) . . ?
C15_12 C14_12 C19B_12 121.11(11) . . ?
C13_12 C14_12 C19B_12 121.64(11) . . ?
C16_12 C15_12 C14_12 120.99(13) . . ?
C16_12 C15_12 H15_12 119.5 . . ?
C14_12 C15_12 H15_12 119.5 . . ?
C17_12 C16_12 C15_12 120.49(13) . . ?
C17_12 C16_12 H16_12 119.8 . . ?
C15_12 C16_12 H16_12 119.8 . . ?
C16_12 C17_12 C18_12 121.00(14) . . ?
C16_12 C17_12 H17_12 119.5 . . ?
C18_12 C17_12 H17_12 119.5 . . ?
C17_12 C18_12 C13_12 117.33(12) . . ?
C17_12 C18_12 C19A_12 119.62(12) . . ?
C13_12 C18_12 C19A_12 122.97(11) . . ?
C1_12 N2_12 C3_12 111.28(10) . . ?
C1_12 N2_12 C13_12 125.78(10) . . ?
C3_12 N2_12 C13_12 122.46(10) . . ?
N2_12 C1_12 N2_12 104.31(13) . 6_556 ?
N2_12 C1_12 Pd_11 127.82(7) . . ?
N2_12 C1_12 Pd_11 127.82(7) 6_556 . ?
C19A_12 C21A_12 H21A_12 109.5 . . ?
C19A_12 C21A_12 H21B_12 109.5 . . ?
H21A_12 C21A_12 H21B_12 109.5 . . ?
C19A_12 C21A_12 H21C_12 109.5 . . ?
H21A_12 C21A_12 H21C_12 109.5 . . ?
H21B_12 C21A_12 H21C_12 109.5 . . ?
C19A_12 C20A_12 H20A_12 109.5 . . ?
C19A_12 C20A_12 H20B_12 109.5 . . ?
H20A_12 C20A_12 H20B_12 109.5 . . ?
C19A_12 C20A_12 H20C_12 109.5 . . ?
H20A_12 C20A_12 H20C_12 109.5 . . ?
H20B_12 C20A_12 H20C_12 109.5 . . ?
C18_12 C19A_12 C20A_12 112.70(13) . . ?
C18_12 C19A_12 C21A_12 109.93(15) . . ?
C20A_12 C19A_12 C21A_12 109.22(17) . . ?
C18_12 C19A_12 H19A_12 108.3 . . ?
C20A_12 C19A_12 H19A_12 108.3 . . ?
C21A_12 C19A_12 H19A_12 108.3 . . ?
C3_12 C3_12 N2_12 106.56(6) 6_556 . ?
C3_12 C3_12 H3_12 126.7 6_556 . ?
N2_12 C3_12 H3_12 126.7 . . ?
C14_12 C19B_12 C21B_12 112.11(14) . . ?
C14_12 C19B_12 C20B_12 113.15(14) . . ?
C21B_12 C19B_12 C20B_12 108.89(15) . . ?
C14_12 C19B_12 H19B_12 107.5 . . ?
C21B_12 C19B_12 H19B_12 107.5 . . ?
C20B_12 C19B_12 H19B_12 107.5 . . ?
C19B_12 C20B_12 H20D_12 109.5 . . ?
C19B_12 C20B_12 H20E_12 109.5 . . ?
H20D_12 C20B_12 H20E_12 109.5 . . ?
C19B_12 C20B_12 H20F_12 109.5 . . ?
H20D_12 C20B_12 H20F_12 109.5 . . ?
H20E_12 C20B_12 H20F_12 109.5 . . ?
C19B_12 C21B_12 H21D_12 109.5 . . ?
C19B_12 C21B_12 H21E_12 109.5 . . ?
H21D_12 C21B_12 H21E_12 109.5 . . ?
C19B_12 C21B_12 H21F_12 109.5 . . ?
H21D_12 C21B_12 H21F_12 109.5 . . ?
H21E_12 C21B_12 H21F_12 109.5 . . ?
C21_13 C19_13 Pd_11 69.81(16) . . ?
C21_13 C19_13 H19A_13 116.7 . . ?
Pd_11 C19_13 H19A_13 116.7 . . ?
C21_13 C19_13 H19B_13 116.7 . . ?
Pd_11 C19_13 H19B_13 116.7 . . ?
H19A_13 C19_13 H19B_13 113.7 . . ?
C19_13 C21_13 C20_13 120.2(4) . . ?
C19_13 C21_13 Pd_11 72.30(16) . . ?
C20_13 C21_13 Pd_11 73.12(16) . . ?
C19_13 C21_13 H21_13 119.9 . . ?
C20_13 C21_13 H21_13 119.9 . . ?
Pd_11 C21_13 H21_13 126.6 . . ?
C21_13 C20_13 Pd_11 68.94(16) . . ?
C21_13 C20_13 H20A_13 116.8 . . ?
Pd_11 C20_13 H20A_13 116.8 . . ?
C21_13 C20_13 H20B_13 116.8 . . ?
Pd_11 C20_13 H20B_13 116.8 . . ?
H20A_13 C20_13 H20B_13 113.8 . . ?
Cl_22 Sn_21 Cl_23 97.060(14) . . ?
Cl_22 Sn_21 Cl_23 97.060(14) . 6_556 ?
Cl_23 Sn_21 Cl_23 97.88(3) . 6_556 ?
Cl_22 Sn_21 Pd_11 131.123(15) . . ?
Cl_23 Sn_21 Pd_11 113.906(14) . . ?
Cl_23 Sn_21 Pd_11 113.907(14) 6_556 . ?
Cl1_31 C1_31 Cl1_31 108.8(2) . 4_556 ?
Cl1_31 C1_31 H1A_31 109.9 . . ?
Cl1_31 C1_31 H1A_31 109.9 4_556 . ?
Cl1_31 C1_31 H1B_31 109.9 . . ?
Cl1_31 C1_31 H1B_31 109.9 4_556 . ?
H1A_31 C1_31 H1B_31 108.3 . . ?

loop_
_geom_bond_atom_site_label_1
_geom_bond_atom_site_label_2
_geom_bond_distance
_geom_bond_site_symmetry_2
_geom_bond_publ_flag
Pd_11 C1_12 2.0326(16) . ?
Pd_11 C21_13 2.134(3) . ?
Pd_11 C19_13 2.166(3) . ?
Pd_11 C20_13 2.189(3) . ?
Pd_11 Sn_21 2.5381(4) . ?
C13_12 C18_12 1.4008(17) . ?
C13_12 C14_12 1.4033(16) . ?
C13_12 N2_12 1.4465(15) . ?
C14_12 C15_12 1.3962(18) . ?
C14_12 C19B_12 1.5113(19) . ?
C15_12 C16_12 1.387(2) . ?
C15_12 H15_12 0.9500 . ?
C16_12 C17_12 1.382(2) . ?
C16_12 H16_12 0.9500 . ?
C17_12 C18_12 1.3975(19) . ?
C17_12 H17_12 0.9500 . ?
C18_12 C19A_12 1.5171(19) . ?
N2_12 C1_12 1.3578(14) . ?
N2_12 C3_12 1.3898(15) . ?
C21A_12 C19A_12 1.540(3) . ?
C21A_12 H21A_12 0.9800 . ?
C21A_12 H21B_12 0.9800 . ?
C21A_12 H21C_12 0.9800 . ?
C20A_12 C19A_12 1.528(2) . ?
C20A_12 H20A_12 0.9800 . ?
C20A_12 H20B_12 0.9800 . ?
C20A_12 H20C_12 0.9800 . ?
C19A_12 H19A_12 1.0000 . ?
C3_12 C3_12 1.352(2) 6_556 ?
C3_12 H3_12 0.9500 . ?
C19B_12 C21B_12 1.520(3) . ?
C19B_12 C20B_12 1.528(2) . ?
C19B_12 H19B_12 1.0000 . ?
C20B_12 H20D_12 0.9800 . ?
C20B_12 H20E_12 0.9800 . ?
C20B_12 H20F_12 0.9800 . ?
C21B_12 H21D_12 0.9800 . ?
C21B_12 H21E_12 0.9800 . ?
C21B_12 H21F_12 0.9800 . ?
C19_13 C21_13 1.397(4) . ?
C19_13 H19A_13 0.9900 . ?
C19_13 H19B_13 0.9900 . ?
C21_13 C20_13 1.406(4) . ?
C21_13 H21_13 0.9500 . ?
C20_13 H20A_13 0.9900 . ?
C20_13 H20B_13 0.9900 . ?
Sn_21 Cl_22 2.3697(7) . ?
Sn_21 Cl_23 2.3987(5) . ?
Sn_21 Cl_23 2.3987(5) 6_556 ?
C1_31 Cl1_31 1.753(2) . ?
C1_31 Cl1_31 1.753(2) 4_556 ?
C1_31 H1A_31 0.9900 . ?
C1_31 H1B_31 0.9900 . ?

loop_
_geom_torsion_atom_site_label_1
_geom_torsion_atom_site_label_2
_geom_torsion_atom_site_label_3
_geom_torsion_atom_site_label_4
_geom_torsion
_geom_torsion_site_symmetry_1
_geom_torsion_site_symmetry_2
_geom_torsion_site_symmetry_3
_geom_torsion_site_symmetry_4
_geom_torsion_publ_flag
C18_12 C13_12 C14_12 C15_12 0.45(19) . . . . ?
N2_12 C13_12 C14_12 C15_12 -176.22(12) . . . . ?
C18_12 C13_12 C14_12 C19B_12 178.96(13) . . . . ?
N2_12 C13_12 C14_12 C19B_12 2.28(18) . . . . ?
C13_12 C14_12 C15_12 C16_12 -0.2(2) . . . . ?
C19B_12 C14_12 C15_12 C16_12 -178.70(17) . . . . ?
C14_12 C15_12 C16_12 C17_12 -0.5(3) . . . . ?
C15_12 C16_12 C17_12 C18_12 1.0(3) . . . . ?
C16_12 C17_12 C18_12 C13_12 -0.8(3) . . . . ?
C16_12 C17_12 C18_12 C19A_12 176.13(19) . . . . ?
C14_12 C13_12 C18_12 C17_12 0.0(2) . . . . ?
N2_12 C13_12 C18_12 C17_12 176.73(14) . . . . ?
C14_12 C13_12 C18_12 C19A_12 -176.77(14) . . . . ?
N2_12 C13_12 C18_12 C19A_12 -0.1(2) . . . . ?
C18_12 C13_12 N2_12 C1_12 92.60(16) . . . . ?
C14_12 C13_12 N2_12 C1_12 -90.55(15) . . . . ?
C18_12 C13_12 N2_12 C3_12 -78.78(15) . . . . ?
C14_12 C13_12 N2_12 C3_12 98.07(14) . . . . ?
C3_12 N2_12 C1_12 N2_12 -0.60(17) . . . 6_556 ?
C13_12 N2_12 C1_12 N2_12 -172.80(7) . . . 6_556 ?
C3_12 N2_12 C1_12 Pd_11 177.16(10) . . . . ?
C13_12 N2_12 C1_12 Pd_11 5.0(2) . . . . ?
C17_12 C18_12 C19A_12 C20A_12 46.4(2) . . . . ?
C13_12 C18_12 C19A_12 C20A_12 -136.91(18) . . . . ?
C17_12 C18_12 C19A_12 C21A_12 -75.70(19) . . . . ?
C13_12 C18_12 C19A_12 C21A_12 101.01(17) . . . . ?
C1_12 N2_12 C3_12 C3_12 0.38(11) . . . 6_556 ?
C13_12 N2_12 C3_12 C3_12 172.88(8) . . . 6_556 ?
C15_12 C14_12 C19B_12 C21B_12 97.82(18) . . . . ?
C13_12 C14_12 C19B_12 C21B_12 -80.62(17) . . . . ?
C15_12 C14_12 C19B_12 C20B_12 -25.8(2) . . . . ?
C13_12 C14_12 C19B_12 C20B_12 155.76(13) . . . . ?
Pd_11 C19_13 C21_13 C20_13 -57.4(3) . . . . ?
C19_13 C21_13 C20_13 Pd_11 57.0(3) . . . . ?
